data_7157669
loop_
_publ_author_name
'Rahman, Iftakur'
'Deka, Bhaskar'
'Thakuria, Ranjit'
'Deb, Mohit L.'
'Baruah, Pranjal K.'

_publ_section_title
;
 L-Proline-catalyzed regioselective C1 arylation of
 tetrahydroisoquinolines through a multicomponent reaction under
 solvent-free conditions.
;
_journal_issue 33
_journal_name_full 'Organic &amp; biomolecular chemistry'
_journal_page_first 6514
_journal_page_last 6518
_journal_paper_doi 10.1039/d0ob01363c
_journal_volume 18
_journal_year 2020
_chemical_formula_moiety 'C20 H18 N6'
_chemical_formula_sum 'C20 H18 N6'
_chemical_formula_weight 342.40
_space_group_crystal_system monoclinic
_space_group_IT_number 14
_space_group_name_Hall '-P 2ybc'
_space_group_name_H-M_alt 'P 1 21/c 1'
_atom_sites_solution_hydrogens geom
_audit_creation_method SHELXL-2016/6
_audit_update_record
;
2020-05-17 deposited with the CCDC.	2020-08-05 downloaded from the CCDC.
;
_cell_angle_alpha 90
_cell_angle_beta 90
_cell_angle_gamma 90
_cell_formula_units_Z 2
_cell_length_a 5.8660(5)
_cell_length_b 8.1481(8)
_cell_length_c 18.3926(18)
_cell_measurement_reflns_used 1530
_cell_measurement_temperature 293(2)
_cell_measurement_theta_max 26.67
_cell_measurement_theta_min 2.73
_cell_volume 879.11(14)
_computing_cell_refinement 'Bruker SAINT'
_computing_data_collection 'Bruker APEX2'
_computing_data_reduction 'Bruker SAINT'
_computing_molecular_graphics 'Bruker SHELXTL'
_computing_publication_material 'Bruker SHELXTL'
_computing_structure_refinement 'SHELXL-2016/6 (Sheldrick, 2016)'
_computing_structure_solution 'SHELXL-2016/6 (Sheldrick, 2016)'
_diffrn_ambient_temperature 293(2)
_diffrn_measured_fraction_theta_full 0.654
_diffrn_measured_fraction_theta_max 0.719
_diffrn_measurement_device_type 'Bruker APEX-II CCD'
_diffrn_measurement_method '\f and \w scans'
_diffrn_radiation_type MoK\a
_diffrn_radiation_wavelength 0.71073
_diffrn_reflns_av_R_equivalents 0.0404
_diffrn_reflns_av_unetI/netI 0.0728
_diffrn_reflns_Laue_measured_fraction_full 0.654
_diffrn_reflns_Laue_measured_fraction_max 0.719
_diffrn_reflns_limit_h_max 7
_diffrn_reflns_limit_h_min -7
_diffrn_reflns_limit_k_max 10
_diffrn_reflns_limit_k_min -9
_diffrn_reflns_limit_l_max 24
_diffrn_reflns_limit_l_min -21
_diffrn_reflns_number 3323
_diffrn_reflns_point_group_measured_fraction_full 0.654
_diffrn_reflns_point_group_measured_fraction_max 0.719
_diffrn_reflns_theta_full 25.242
_diffrn_reflns_theta_max 28.163
_diffrn_reflns_theta_min 2.215
_diffrn_source 'fine-focus sealed tube'
_exptl_absorpt_coefficient_mu 0.082
_exptl_absorpt_correction_type multi-scan
_exptl_absorpt_process_details 'Bruker AXS SADABS program'
_exptl_crystal_colour colorless
_exptl_crystal_density_diffrn 1.294
_exptl_crystal_description block
_exptl_crystal_F_000 360
_exptl_crystal_size_max 0.170
_exptl_crystal_size_mid 0.150
_exptl_crystal_size_min 0.120
_exptl_transmission_factor_max 0.989
_exptl_transmission_factor_min 0.985
_refine_diff_density_max 0.416
_refine_diff_density_min -0.426
_refine_diff_density_rms 0.168
_refine_ls_extinction_coef 0.38(3)
_refine_ls_extinction_expression Fc^*^=kFc[1+0.001xFc^2^\l^3^/sin(2\q)]^-1/4^
_refine_ls_extinction_method 'SHELXL-2016/6 (Sheldrick 2016)'
_refine_ls_goodness_of_fit_ref 0.973
_refine_ls_hydrogen_treatment constr
_refine_ls_matrix_type full
_refine_ls_number_parameters 120
_refine_ls_number_reflns 1548
_refine_ls_number_restraints 0
_refine_ls_restrained_S_all 0.973
_refine_ls_R_factor_all 0.1026
_refine_ls_R_factor_gt 0.0588
_refine_ls_shift/su_max 0.000
_refine_ls_shift/su_mean 0.000
_refine_ls_structure_factor_coef Fsqd
_refine_ls_weighting_details 'w=1/[\s^2^(Fo^2^)+(0.0792P)^2^] where P=(Fo^2^+2Fc^2^)/3'
_refine_ls_weighting_scheme calc
_refine_ls_wR_factor_gt 0.1246
_refine_ls_wR_factor_ref 0.1628
_reflns_Friedel_coverage 0.000
_reflns_number_gt 937
_reflns_number_total 1548
_reflns_threshold_expression 'I > 2\s(I)'
_cod_data_source_file d0ob01363c2.cif
_cod_data_source_block ir_35m
_cod_depositor_comments 'Adding full bibliography for 7157669--7157670.cif.'
_cod_original_sg_symbol_H-M 'P 21/c'
_cod_database_code 7157669
_shelx_shelxl_version_number 2016/6
_shelx_space_group_comment
;
The symmetry employed for this shelxl refinement is uniquely defined
by the following loop, which should always be used as a source of
symmetry information in preference to the above space-group names.
They are only intended as comments.
;
_shelx_estimated_absorpt_t_min 0.986
_shelx_estimated_absorpt_t_max 0.990
_exptl_absorpt_special_details 'Sheldrick,G.M.,2015,University of gottingen'

loop_
_space_group_symop_operation_xyz
'x, y, z'
'-x, y+1/2, -z+1/2'
'-x, -y, -z'
'x, -y-1/2, z-1/2'

loop_
_atom_site_label
_atom_site_type_symbol
_atom_site_fract_x
_atom_site_fract_y
_atom_site_fract_z
_atom_site_U_iso_or_equiv
_atom_site_adp_type
_atom_site_occupancy
_atom_site_site_symmetry_order
_atom_site_calc_flag
_atom_site_refinement_flags_posn
_atom_site_refinement_flags_adp
_atom_site_refinement_flags_occupancy
_atom_site_disorder_assembly
_atom_site_disorder_group
C1 C 0.1997(4) 0.8769(2) 0.15808(11) 0.0394(5) Uani 1 1 d . . . . .
C2 C 0.0376(5) 0.9515(3) 0.20077(13) 0.0547(7) Uani 1 1 d . . . . .
H2 H -0.103578 0.980129 0.181609 0.066 Uiso 1 1 calc R U . . .
C3 C 0.0892(7) 0.9831(3) 0.27308(15) 0.0682(9) Uani 1 1 d . . . . .
H3 H -0.017004 1.036154 0.302367 0.082 Uiso 1 1 calc R U . . .
N3 N 0.4544(3) 0.98303(19) 0.03062(9) 0.0392(5) Uani 1 1 d . . . . .
C4 C 0.2941(6) 0.9371(4) 0.30160(15) 0.0703(9) Uani 1 1 d . . . . .
H4 H 0.326439 0.957767 0.350247 0.084 Uiso 1 1 calc R U . . .
C5 C 0.4529(5) 0.8602(4) 0.25848(15) 0.0720(9) Uani 1 1 d . . . . .
H5 H 0.591825 0.827672 0.278087 0.086 Uiso 1 1 calc R U . . .
C6 C 0.4061(5) 0.8314(4) 0.18624(13) 0.0565(7) Uani 1 1 d . . . . .
H6 H 0.514292 0.781143 0.156733 0.068 Uiso 1 1 calc R U . . .
C7 C -0.0419(4) 0.7375(3) -0.00477(12) 0.0419(5) Uani 1 1 d . . . . .
C8 C 0.1478(4) 0.8164(3) -0.03472(11) 0.0419(6) Uani 1 1 d . . . . .
H8 H 0.187053 0.822422 -0.083638 0.050 Uiso 1 1 calc R U . . .
C9 C 0.2644(4) 0.8831(2) 0.02294(10) 0.0371(5) Uani 1 1 d . . . . .
C10 C -0.2252(5) 0.6459(3) -0.04234(15) 0.0573(7) Uani 1 1 d . . . . .
H10A H -0.339832 0.614607 -0.007754 0.086 Uiso 1 1 calc R U . . .
H10B H -0.162460 0.549395 -0.064588 0.086 Uiso 1 1 calc R U . . .
H10C H -0.292326 0.714350 -0.079048 0.086 Uiso 1 1 calc R U . . .
N1 N 0.1457(3) 0.8413(2) 0.08415(9) 0.0389(5) Uani 1 1 d . . . . .
N2 N -0.0431(3) 0.7533(2) 0.06784(9) 0.0423(5) Uani 1 1 d . . . . .

loop_
_atom_site_aniso_label
_atom_site_aniso_U_11
_atom_site_aniso_U_22
_atom_site_aniso_U_33
_atom_site_aniso_U_23
_atom_site_aniso_U_13
_atom_site_aniso_U_12
C1 0.0456(12) 0.0393(11) 0.0333(10) 0.0065(8) 0.0079(9) -0.0006(9)
C2 0.0610(15) 0.0588(15) 0.0444(13) 0.0071(11) 0.0155(12) 0.0136(13)
C3 0.096(2) 0.0643(18) 0.0439(14) 0.0003(12) 0.0231(17) 0.0063(17)
N3 0.0408(10) 0.0399(9) 0.0368(9) 0.0057(7) 0.0111(8) 0.0084(8)
C4 0.097(2) 0.0774(19) 0.0368(13) 0.0000(12) 0.0033(15) -0.0270(19)
C5 0.0612(16) 0.104(3) 0.0505(15) 0.0074(14) -0.0090(14) -0.0073(16)
C6 0.0503(13) 0.0752(17) 0.0440(12) 0.0040(11) 0.0022(11) 0.0058(13)
C7 0.0418(11) 0.0376(11) 0.0464(11) 0.0010(9) 0.0007(9) 0.0114(9)
C8 0.0476(12) 0.0430(11) 0.0351(10) 0.0030(8) 0.0066(9) 0.0119(10)
C9 0.0410(11) 0.0365(10) 0.0339(10) 0.0055(8) 0.0078(9) 0.0100(9)
C10 0.0554(14) 0.0530(15) 0.0635(15) -0.0083(11) -0.0071(12) 0.0077(12)
N1 0.0391(9) 0.0426(10) 0.0351(9) 0.0055(7) 0.0071(7) 0.0028(8)
N2 0.0404(10) 0.0428(10) 0.0437(10) 0.0023(8) 0.0036(8) 0.0018(8)

loop_
_atom_type_symbol
_atom_type_description
_atom_type_scat_dispersion_real
_atom_type_scat_dispersion_imag
_atom_type_scat_source
C C 0.0033 0.0016 'International Tables Vol C Tables 4.2.6.8 and 6.1.1.4'
H H 0.0000 0.0000 'International Tables Vol C Tables 4.2.6.8 and 6.1.1.4'
N N 0.0061 0.0033 'International Tables Vol C Tables 4.2.6.8 and 6.1.1.4'

loop_
_geom_angle_atom_site_label_1
_geom_angle_atom_site_label_2
_geom_angle_atom_site_label_3
_geom_angle
_geom_angle_site_symmetry_1
_geom_angle_site_symmetry_3
_geom_angle_publ_flag
C6 C1 C2 121.0(2) . . ?
C6 C1 N1 120.1(2) . . ?
C2 C1 N1 118.8(2) . . ?
C1 C2 C3 118.6(3) . . ?
C1 C2 H2 120.7 . . ?
C3 C2 H2 120.7 . . ?
C4 C3 C2 120.6(3) . . ?
C4 C3 H3 119.7 . . ?
C2 C3 H3 119.7 . . ?
N3 N3 C9 111.9(2) 3_675 . ?
C3 C4 C5 120.0(3) . . ?
C3 C4 H4 120.0 . . ?
C5 C4 H4 120.0 . . ?
C4 C5 C6 120.0(3) . . ?
C4 C5 H5 120.0 . . ?
C6 C5 H5 120.0 . . ?
C1 C6 C5 119.7(2) . . ?
C1 C6 H6 120.2 . . ?
C5 C6 H6 120.2 . . ?
N2 C7 C8 110.6(2) . . ?
N2 C7 C10 120.6(2) . . ?
C8 C7 C10 128.8(2) . . ?
C9 C8 C7 105.90(18) . . ?
C9 C8 H8 127.1 . . ?
C7 C8 H8 127.1 . . ?
N1 C9 C8 106.48(18) . . ?
N1 C9 N3 118.12(19) . . ?
C8 C9 N3 135.28(17) . . ?
C7 C10 H10A 109.5 . . ?
C7 C10 H10B 109.5 . . ?
H10A C10 H10B 109.5 . . ?
C7 C10 H10C 109.5 . . ?
H10A C10 H10C 109.5 . . ?
H10B C10 H10C 109.5 . . ?
N2 N1 C9 111.49(18) . . ?
N2 N1 C1 120.06(16) . . ?
C9 N1 C1 128.44(19) . . ?
C7 N2 N1 105.51(17) . . ?

loop_
_geom_bond_atom_site_label_1
_geom_bond_atom_site_label_2
_geom_bond_distance
_geom_bond_site_symmetry_2
_geom_bond_publ_flag
C1 C6 1.368(4) . ?
C1 C2 1.374(3) . ?
C1 N1 1.426(3) . ?
C2 C3 1.388(4) . ?
C2 H2 0.9300 . ?
C3 C4 1.364(5) . ?
C3 H3 0.9300 . ?
N3 N3 1.277(3) 3_675 ?
N3 C9 1.388(3) . ?
C4 C5 1.374(4) . ?
C4 H4 0.9300 . ?
C5 C6 1.377(4) . ?
C5 H5 0.9300 . ?
C6 H6 0.9300 . ?
C7 N2 1.342(3) . ?
C7 C8 1.398(3) . ?
C7 C10 1.480(3) . ?
C8 C9 1.374(3) . ?
C8 H8 0.9300 . ?
C9 N1 1.367(2) . ?
C10 H10A 0.9600 . ?
C10 H10B 0.9600 . ?
C10 H10C 0.9600 . ?
N1 N2 1.353(3) . ?

loop_
_geom_torsion_atom_site_label_1
_geom_torsion_atom_site_label_2
_geom_torsion_atom_site_label_3
_geom_torsion_atom_site_label_4
_geom_torsion
_geom_torsion_site_symmetry_1
_geom_torsion_site_symmetry_2
_geom_torsion_site_symmetry_3
_geom_torsion_site_symmetry_4
_geom_torsion_publ_flag
C6 C1 C2 C3 1.4(4) . . . . ?
N1 C1 C2 C3 178.8(2) . . . . ?
C1 C2 C3 C4 -1.7(4) . . . . ?
C2 C3 C4 C5 0.7(5) . . . . ?
C3 C4 C5 C6 0.8(4) . . . . ?
C2 C1 C6 C5 0.1(4) . . . . ?
N1 C1 C6 C5 -177.3(2) . . . . ?
C4 C5 C6 C1 -1.2(4) . . . . ?
N2 C7 C8 C9 -0.3(2) . . . . ?
C10 C7 C8 C9 179.8(2) . . . . ?
C7 C8 C9 N1 0.8(2) . . . . ?
C7 C8 C9 N3 -175.2(2) . . . . ?
N3 N3 C9 N1 -177.99(19) 3_675 . . . ?
N3 N3 C9 C8 -2.4(3) 3_675 . . . ?
C8 C9 N1 N2 -1.0(2) . . . . ?
N3 C9 N1 N2 175.77(16) . . . . ?
C8 C9 N1 C1 178.1(2) . . . . ?
N3 C9 N1 C1 -5.1(3) . . . . ?
C6 C1 N1 N2 123.5(2) . . . . ?
C2 C1 N1 N2 -53.9(3) . . . . ?
C6 C1 N1 C9 -55.5(3) . . . . ?
C2 C1 N1 C9 127.0(2) . . . . ?
C8 C7 N2 N1 -0.3(2) . . . . ?
C10 C7 N2 N1 179.60(19) . . . . ?
C9 N1 N2 C7 0.8(2) . . . . ?
C1 N1 N2 C7 -178.36(18) . . . . ?
